data_7006435
loop_
_publ_author_name
'Punji, Benudhar'
'Mague, Joel T.'
'Balakrishna, Maravanji S.'

_publ_section_title
;
 Bis(2-diphenylphosphinoxynaphthalen-1-yl)methane: transition metal
 chemistry, Suzuki cross-coupling reactions and homogeneous
 hydrogenation of olefins.
;
_journal_issue 10
_journal_name_full 'Dalton transactions (Cambridge, England : 2003)'
_journal_page_first 1322
_journal_page_last 1330
_journal_paper_doi 10.1039/b510589g
_journal_year 2006
_chemical_formula_moiety 'C50 H36 Cl2 Mo O6 P2'
_chemical_formula_sum 'C50 H36 Cl2 Mo O6 P2'
_chemical_formula_weight 961.57
_chemical_name_systematic
;
Tetracarbonyl(bis(2-diphenylphosphinoxynaphthalen-1-yl)
methane)molybdenum(0) dichloromethane solvate
;
_space_group_IT_number 2
_symmetry_cell_setting triclinic
_symmetry_space_group_name_Hall '-P 1'
_symmetry_space_group_name_H-M 'P -1'
_atom_sites_solution_hydrogens geom
_atom_sites_solution_primary Patterson
_atom_sites_solution_secondary difmap
_audit_creation_method SHELXL-97
_cell_angle_alpha 77.918(1)
_cell_angle_beta 83.014(1)
_cell_angle_gamma 88.284(1)
_cell_formula_units_Z 2
_cell_length_a 10.7256(7)
_cell_length_b 11.4602(8)
_cell_length_c 17.609(1)
_cell_measurement_reflns_used 8313
_cell_measurement_temperature 100(2)
_cell_measurement_theta_max 28.26
_cell_measurement_theta_min 2.37
_cell_volume 2100.8(2)
_computing_cell_refinement 'Bruker SMART (Bruker-AXS, 2000)'
_computing_data_collection 'Bruker SMART (Bruker-AXS, 2000)'
_computing_data_reduction 'Bruker SAINT+ (Bruker-AXS, 2004)'
_computing_molecular_graphics 'Bruker SHELXTL (Bruker-AXS, 2000a)'
_computing_publication_material 'Bruker SHELXTL (Bruker-AXS, 2000a)'
_computing_structure_refinement 'SHELXL-97 (Sheldrick, 1997)'
_computing_structure_solution 'SHELXS-97 (Sheldrick, 1997)'
_diffrn_ambient_temperature 100(2)
_diffrn_measured_fraction_theta_full 0.931
_diffrn_measured_fraction_theta_max 0.931
_diffrn_measurement_device_type 'Bruker-AXS Smart APEX CCD area detector'
_diffrn_measurement_method 'phi and omega scans'
_diffrn_radiation_monochromator graphite
_diffrn_radiation_source 'fine-focus sealed tube'
_diffrn_radiation_type MoK\a
_diffrn_radiation_wavelength 0.71073
_diffrn_reflns_av_R_equivalents 0.0367
_diffrn_reflns_av_sigmaI/netI 0.0659
_diffrn_reflns_limit_h_max 14
_diffrn_reflns_limit_h_min -14
_diffrn_reflns_limit_k_max 14
_diffrn_reflns_limit_k_min -14
_diffrn_reflns_limit_l_max 23
_diffrn_reflns_limit_l_min -23
_diffrn_reflns_number 18882
_diffrn_reflns_theta_full 28.30
_diffrn_reflns_theta_max 28.30
_diffrn_reflns_theta_min 1.82
_exptl_absorpt_coefficient_mu 0.568
_exptl_absorpt_correction_T_max 0.9443
_exptl_absorpt_correction_T_min 0.8182
_exptl_absorpt_correction_type multi-scan
_exptl_absorpt_process_details 'SADABS (Sheldrick, 2002)'
_exptl_crystal_colour Colorless
_exptl_crystal_density_diffrn 1.520
_exptl_crystal_density_method 'not measured'
_exptl_crystal_description Block
_exptl_crystal_F_000 980
_exptl_crystal_size_max 0.12
_exptl_crystal_size_mid 0.11
_exptl_crystal_size_min 0.10
_refine_diff_density_max 0.913
_refine_diff_density_min -0.531
_refine_diff_density_rms 0.106
_refine_ls_extinction_method none
_refine_ls_goodness_of_fit_ref 1.039
_refine_ls_hydrogen_treatment mixed
_refine_ls_matrix_type full
_refine_ls_number_parameters 550
_refine_ls_number_reflns 9744
_refine_ls_number_restraints 0
_refine_ls_restrained_S_all 1.039
_refine_ls_R_factor_all 0.0657
_refine_ls_R_factor_gt 0.0496
_refine_ls_shift/su_max 0.001
_refine_ls_shift/su_mean 0.000
_refine_ls_structure_factor_coef Fsqd
_refine_ls_weighting_details 'calc w=1/[\s^2^(Fo^2^)+(0.0498P)^2^+1.0851P] where P=(Fo^2^+2Fc^2^)/3'
_refine_ls_weighting_scheme calc
_refine_ls_wR_factor_gt 0.1047
_refine_ls_wR_factor_ref 0.1120
_reflns_number_gt 7857
_reflns_number_total 9744
_reflns_threshold_expression >2\s(I)
_cod_data_source_file b510589g.txt
_cod_data_source_block msb181
_cod_depositor_comments
;
The following automatic conversions were performed:
'_symmetry_cell_setting' value 'Triclinic' changed to 'triclinic'
according to '/home/saulius/struct/CIF-dictionaries/cif_core.dic'
dictionary named 'cif_core.dic' version 2.4.1 from 2010-06-29.

Automatic conversion script
Id: cif_fix_enum 1527 2010-12-29 10:47:43Z saulius 
;
_cod_original_cell_volume 2100.7(2)
_cod_original_sg_symbol_H-M P-1
_cod_database_code 7006435

loop_
_symmetry_equiv_pos_as_xyz
'x, y, z'
'-x, -y, -z'

loop_
_atom_site_label
_atom_site_type_symbol
_atom_site_fract_x
_atom_site_fract_y
_atom_site_fract_z
_atom_site_U_iso_or_equiv
_atom_site_adp_type
_atom_site_occupancy
_atom_site_symmetry_multiplicity
_atom_site_calc_flag
_atom_site_refinement_flags
_atom_site_disorder_assembly
_atom_site_disorder_group
Mo Mo 0.67261(2) 0.88016(2) 0.639063(15) 0.01156(8) Uani 1 1 d . . .
P1 P 0.81048(7) 0.70968(7) 0.68655(4) 0.01116(16) Uani 1 1 d . . .
P2 P 0.57726(7) 0.90188(7) 0.77345(5) 0.01180(16) Uani 1 1 d . . .
O1 O 0.80075(19) 0.66448(18) 0.78182(12) 0.0127(4) Uani 1 1 d . . .
O2 O 0.56418(19) 0.78321(17) 0.84487(12) 0.0129(4) Uani 1 1 d . . .
O3 O 0.7883(2) 0.8573(2) 0.46943(13) 0.0257(6) Uani 1 1 d . . .
O4 O 0.9006(2) 1.0526(2) 0.64063(15) 0.0267(6) Uani 1 1 d . . .
O5 O 0.5389(2) 1.1015(2) 0.54437(14) 0.0256(6) Uani 1 1 d . . .
O6 O 0.4612(2) 0.7104(2) 0.61193(13) 0.0201(5) Uani 1 1 d . . .
C1 C 0.9737(3) 0.7549(3) 0.65819(18) 0.0145(6) Uani 1 1 d . . .
C2 C 1.0292(3) 0.7750(3) 0.58036(18) 0.0162(6) Uani 1 1 d . . .
H2 H 0.9858 0.7532 0.5415 0.019 Uiso 1 1 calc R . .
C3 C 1.1470(3) 0.8264(3) 0.5598(2) 0.0206(7) Uani 1 1 d . . .
H3 H 1.1845 0.8385 0.5070 0.025 Uiso 1 1 calc R . .
C4 C 1.2103(3) 0.8602(3) 0.6153(2) 0.0217(7) Uani 1 1 d . . .
H4 H 1.2908 0.8958 0.6007 0.026 Uiso 1 1 calc R . .
C5 C 1.1568(3) 0.8423(3) 0.6920(2) 0.0196(7) Uani 1 1 d . . .
H5 H 1.2004 0.8658 0.7302 0.023 Uiso 1 1 calc R . .
C6 C 1.0387(3) 0.7899(3) 0.71373(19) 0.0176(7) Uani 1 1 d . . .
H6 H 1.0022 0.7779 0.7667 0.021 Uiso 1 1 calc R . .
C7 C 0.7899(3) 0.5706(3) 0.65472(17) 0.0140(6) Uani 1 1 d . . .
C8 C 0.8756(3) 0.5194(3) 0.60538(19) 0.0210(7) Uani 1 1 d . . .
H8 H 0.9538 0.5575 0.5854 0.025 Uiso 1 1 calc R . .
C9 C 0.8486(4) 0.4137(3) 0.5850(2) 0.0272(8) Uani 1 1 d . . .
H9 H 0.9078 0.3803 0.5507 0.033 Uiso 1 1 calc R . .
C10 C 0.7356(3) 0.3558(3) 0.6142(2) 0.0241(8) Uani 1 1 d . . .
H10 H 0.7171 0.2835 0.5997 0.029 Uiso 1 1 calc R . .
C11 C 0.6505(3) 0.4043(3) 0.6644(2) 0.0224(7) Uani 1 1 d . . .
H11 H 0.5735 0.3646 0.6852 0.027 Uiso 1 1 calc R . .
C12 C 0.6773(3) 0.5110(3) 0.68449(18) 0.0162(6) Uani 1 1 d . . .
H12 H 0.6181 0.5439 0.7190 0.019 Uiso 1 1 calc R . .
C13 C 0.8586(3) 0.5658(3) 0.82470(17) 0.0125(6) Uani 1 1 d . . .
C14 C 0.9661(3) 0.5117(3) 0.79302(18) 0.0151(6) Uani 1 1 d . . .
H14 H 0.9972 0.5367 0.7393 0.018 Uiso 1 1 calc R . .
C15 C 1.0255(3) 0.4228(3) 0.83997(18) 0.0150(6) Uani 1 1 d . . .
H15 H 1.0972 0.3850 0.8183 0.018 Uiso 1 1 calc R . .
C16 C 0.9820(3) 0.3859(3) 0.92048(17) 0.0126(6) Uani 1 1 d . . .
C17 C 1.0490(3) 0.2993(3) 0.97037(19) 0.0155(6) Uani 1 1 d . . .
H17 H 1.1236 0.2648 0.9495 0.019 Uiso 1 1 calc R . .
C18 C 1.0070(3) 0.2652(3) 1.04804(19) 0.0166(7) Uani 1 1 d . . .
H18 H 1.0519 0.2069 1.0810 0.020 Uiso 1 1 calc R . .
C19 C 0.8972(3) 0.3165(3) 1.07885(18) 0.0166(7) Uani 1 1 d . . .
H19 H 0.8683 0.2925 1.1329 0.020 Uiso 1 1 calc R . .
C20 C 0.8309(3) 0.4003(3) 1.03260(18) 0.0143(6) Uani 1 1 d . . .
H20 H 0.7568 0.4336 1.0551 0.017 Uiso 1 1 calc R . .
C21 C 0.8707(3) 0.4386(3) 0.95152(17) 0.0125(6) Uani 1 1 d . . .
C22 C 0.8053(3) 0.5281(3) 0.90082(17) 0.0115(6) Uani 1 1 d . . .
C23 C 0.6845(3) 0.5855(3) 0.92947(17) 0.0115(6) Uani 1 1 d . . .
H23A H 0.6999 0.6714 0.9258 0.014 Uiso 1 1 calc R . .
H23B H 0.6608 0.5490 0.9853 0.014 Uiso 1 1 calc R . .
C24 C 0.5746(3) 0.5735(3) 0.88434(17) 0.0117(6) Uani 1 1 d . . .
C25 C 0.5229(3) 0.4585(3) 0.88636(17) 0.0126(6) Uani 1 1 d . . .
C26 C 0.5655(3) 0.3516(3) 0.93366(18) 0.0150(6) Uani 1 1 d . . .
H26 H 0.6301 0.3558 0.9655 0.018 Uiso 1 1 calc R . .
C27 C 0.5150(3) 0.2433(3) 0.93404(19) 0.0175(7) Uani 1 1 d . . .
H27 H 0.5442 0.1735 0.9665 0.021 Uiso 1 1 calc R . .
C28 C 0.4207(3) 0.2341(3) 0.8871(2) 0.0187(7) Uani 1 1 d . . .
H28 H 0.3872 0.1583 0.8872 0.022 Uiso 1 1 calc R . .
C29 C 0.3772(3) 0.3349(3) 0.84101(19) 0.0164(6) Uani 1 1 d . . .
H29 H 0.3142 0.3280 0.8087 0.020 Uiso 1 1 calc R . .
C30 C 0.4242(3) 0.4488(3) 0.84073(18) 0.0135(6) Uani 1 1 d . . .
C31 C 0.3749(3) 0.5538(3) 0.79656(18) 0.0140(6) Uani 1 1 d . . .
H31 H 0.3097 0.5481 0.7656 0.017 Uiso 1 1 calc R . .
C32 C 0.4203(3) 0.6631(3) 0.79807(17) 0.0130(6) Uani 1 1 d . . .
H32 H 0.3843 0.7332 0.7699 0.016 Uiso 1 1 calc R . .
C33 C 0.5204(3) 0.6721(3) 0.84122(17) 0.0110(6) Uani 1 1 d . . .
C34 C 0.4205(3) 0.9688(3) 0.78675(18) 0.0144(6) Uani 1 1 d . . .
C35 C 0.3834(3) 1.0649(3) 0.73112(19) 0.0174(7) Uani 1 1 d . . .
H35 H 0.4401 1.0958 0.6861 0.021 Uiso 1 1 calc R . .
C36 C 0.2650(3) 1.1161(3) 0.7405(2) 0.0210(7) Uani 1 1 d . . .
H36 H 0.2415 1.1815 0.7020 0.025 Uiso 1 1 calc R . .
C37 C 0.1810(3) 1.0722(3) 0.8059(2) 0.0212(7) Uani 1 1 d . . .
H37 H 0.1000 1.1071 0.8124 0.025 Uiso 1 1 calc R . .
C38 C 0.2165(3) 0.9763(3) 0.8621(2) 0.0188(7) Uani 1 1 d . . .
H38 H 0.1593 0.9452 0.9068 0.023 Uiso 1 1 calc R . .
C39 C 0.3356(3) 0.9261(3) 0.85263(18) 0.0153(6) Uani 1 1 d . . .
H39 H 0.3596 0.8618 0.8917 0.018 Uiso 1 1 calc R . .
C40 C 0.6680(3) 0.9900(3) 0.82210(18) 0.0140(6) Uani 1 1 d . . .
C41 C 0.7081(3) 0.9442(3) 0.8953(2) 0.0210(7) Uani 1 1 d . . .
H41 H 0.6843 0.8659 0.9223 0.025 Uiso 1 1 calc R . .
C42 C 0.7822(4) 1.0119(3) 0.9286(2) 0.0274(8) Uani 1 1 d . . .
H42 H 0.8096 0.9796 0.9781 0.033 Uiso 1 1 calc R . .
C43 C 0.8167(3) 1.1270(3) 0.8898(2) 0.0247(8) Uani 1 1 d . . .
H43 H 0.8690 1.1727 0.9122 0.030 Uiso 1 1 calc R . .
C44 C 0.7746(3) 1.1744(3) 0.8188(2) 0.0242(8) Uani 1 1 d . . .
H44 H 0.7961 1.2538 0.7928 0.029 Uiso 1 1 calc R . .
C45 C 0.7007(3) 1.1060(3) 0.7851(2) 0.0201(7) Uani 1 1 d . . .
H45 H 0.6723 1.1393 0.7361 0.024 Uiso 1 1 calc R . .
C46 C 0.7482(3) 0.8645(3) 0.53158(19) 0.0156(6) Uani 1 1 d . . .
C47 C 0.8189(3) 0.9907(3) 0.64313(18) 0.0171(7) Uani 1 1 d . . .
C48 C 0.5832(3) 1.0215(3) 0.58246(18) 0.0168(7) Uani 1 1 d . . .
C49 C 0.5353(3) 0.7708(3) 0.62523(17) 0.0137(6) Uani 1 1 d . . .
C50 C 0.3427(4) 0.4795(3) 0.5839(2) 0.0304(9) Uani 1 1 d . . .
H50A H 0.3354 0.5463 0.5388 0.037 Uiso 1 1 calc R . .
H50B H 0.4000 0.5045 0.6175 0.037 Uiso 1 1 calc R . .
Cl1 Cl 0.19346(9) 0.44868(9) 0.63767(6) 0.0378(2) Uani 1 1 d . . .
Cl2 Cl 0.40627(9) 0.35462(9) 0.55000(6) 0.0387(3) Uani 1 1 d . . .

loop_
_atom_site_aniso_label
_atom_site_aniso_U_11
_atom_site_aniso_U_22
_atom_site_aniso_U_33
_atom_site_aniso_U_23
_atom_site_aniso_U_13
_atom_site_aniso_U_12
Mo 0.01221(14) 0.01126(13) 0.01089(13) -0.00098(9) -0.00251(9) 0.00027(9)
P1 0.0106(4) 0.0127(4) 0.0098(4) -0.0011(3) -0.0018(3) 0.0001(3)
P2 0.0118(4) 0.0104(4) 0.0131(4) -0.0016(3) -0.0024(3) -0.0001(3)
O1 0.0120(11) 0.0139(10) 0.0100(10) 0.0020(8) -0.0007(8) 0.0020(8)
O2 0.0157(11) 0.0089(10) 0.0140(11) -0.0011(8) -0.0041(8) -0.0007(8)
O3 0.0315(14) 0.0295(14) 0.0147(12) -0.0028(10) -0.0004(10) -0.0012(11)
O4 0.0216(13) 0.0230(13) 0.0357(15) -0.0055(11) -0.0038(11) -0.0073(11)
O5 0.0328(14) 0.0214(13) 0.0207(13) -0.0005(10) -0.0049(11) 0.0106(11)
O6 0.0186(12) 0.0224(12) 0.0201(12) -0.0041(10) -0.0051(10) -0.0024(10)
C1 0.0122(15) 0.0128(15) 0.0171(16) -0.0002(12) -0.0013(12) 0.0016(12)
C2 0.0163(16) 0.0159(16) 0.0156(16) -0.0015(12) -0.0020(12) 0.0016(12)
C3 0.0175(17) 0.0225(17) 0.0172(16) 0.0032(13) 0.0026(13) 0.0020(14)
C4 0.0127(16) 0.0204(17) 0.0288(19) 0.0015(14) -0.0003(14) -0.0026(13)
C5 0.0154(16) 0.0202(17) 0.0239(18) -0.0032(14) -0.0081(13) 0.0005(13)
C6 0.0176(16) 0.0196(17) 0.0145(16) -0.0008(13) -0.0025(12) 0.0011(13)
C7 0.0156(15) 0.0168(15) 0.0098(14) -0.0013(12) -0.0059(12) 0.0041(12)
C8 0.0185(17) 0.0211(17) 0.0216(17) -0.0037(14) 0.0041(13) -0.0019(13)
C9 0.032(2) 0.0240(19) 0.0259(19) -0.0108(15) 0.0065(16) 0.0003(16)
C10 0.037(2) 0.0151(16) 0.0215(18) -0.0081(14) -0.0017(15) -0.0030(15)
C11 0.0224(18) 0.0200(17) 0.0244(18) -0.0021(14) -0.0044(14) -0.0044(14)
C12 0.0163(16) 0.0169(16) 0.0154(16) -0.0028(13) -0.0036(12) 0.0037(13)
C13 0.0117(15) 0.0110(14) 0.0145(15) 0.0002(12) -0.0051(12) 0.0004(11)
C14 0.0134(15) 0.0179(16) 0.0142(15) -0.0050(12) 0.0003(12) 0.0005(12)
C15 0.0105(15) 0.0164(15) 0.0187(16) -0.0058(13) -0.0007(12) 0.0013(12)
C16 0.0116(15) 0.0113(14) 0.0150(15) -0.0010(12) -0.0040(12) -0.0019(11)
C17 0.0111(15) 0.0114(15) 0.0242(17) -0.0019(13) -0.0058(12) -0.0027(12)
C18 0.0178(16) 0.0119(15) 0.0194(16) 0.0034(12) -0.0109(13) -0.0003(12)
C19 0.0199(16) 0.0175(16) 0.0113(15) 0.0013(12) -0.0045(12) -0.0027(13)
C20 0.0126(15) 0.0143(15) 0.0158(16) -0.0026(12) -0.0023(12) -0.0015(12)
C21 0.0139(15) 0.0097(14) 0.0139(15) -0.0017(12) -0.0027(12) -0.0029(11)
C22 0.0091(14) 0.0121(14) 0.0143(15) -0.0042(12) -0.0026(11) -0.0010(11)
C23 0.0122(15) 0.0125(14) 0.0093(14) -0.0017(11) -0.0003(11) -0.0004(11)
C24 0.0109(14) 0.0129(14) 0.0106(14) -0.0023(11) 0.0014(11) -0.0001(11)
C25 0.0114(15) 0.0125(14) 0.0132(15) -0.0028(12) 0.0008(11) 0.0005(12)
C26 0.0105(15) 0.0164(15) 0.0165(16) -0.0013(12) 0.0008(12) -0.0012(12)
C27 0.0160(16) 0.0133(15) 0.0203(17) 0.0012(13) 0.0006(13) 0.0039(12)
C28 0.0159(16) 0.0108(15) 0.0292(19) -0.0053(13) 0.0002(14) -0.0026(12)
C29 0.0122(15) 0.0170(16) 0.0208(17) -0.0060(13) -0.0010(12) -0.0043(12)
C30 0.0097(14) 0.0153(15) 0.0150(15) -0.0038(12) 0.0023(11) -0.0006(12)
C31 0.0092(14) 0.0194(16) 0.0140(15) -0.0042(12) -0.0022(11) -0.0003(12)
C32 0.0129(15) 0.0144(15) 0.0101(14) 0.0005(12) -0.0005(11) 0.0017(12)
C33 0.0119(14) 0.0093(14) 0.0124(15) -0.0042(11) 0.0008(11) -0.0037(11)
C34 0.0125(15) 0.0125(15) 0.0201(16) -0.0054(12) -0.0052(12) -0.0004(12)
C35 0.0189(17) 0.0157(16) 0.0168(16) -0.0020(13) -0.0014(13) 0.0009(13)
C36 0.0211(18) 0.0159(16) 0.0260(18) -0.0034(14) -0.0057(14) 0.0047(13)
C37 0.0135(16) 0.0224(17) 0.0309(19) -0.0130(15) -0.0027(14) 0.0026(13)
C38 0.0154(16) 0.0190(16) 0.0233(17) -0.0084(14) 0.0012(13) -0.0046(13)
C39 0.0190(16) 0.0128(15) 0.0139(15) -0.0022(12) -0.0026(12) -0.0003(12)
C40 0.0113(15) 0.0127(15) 0.0194(16) -0.0071(12) -0.0008(12) 0.0004(12)
C41 0.0248(18) 0.0159(16) 0.0232(18) -0.0030(13) -0.0084(14) 0.0002(14)
C42 0.034(2) 0.0233(18) 0.030(2) -0.0103(15) -0.0167(16) 0.0041(16)
C43 0.0170(17) 0.0250(18) 0.038(2) -0.0166(16) -0.0069(15) -0.0001(14)
C44 0.0225(18) 0.0171(17) 0.033(2) -0.0089(15) 0.0035(15) -0.0082(14)
C45 0.0222(17) 0.0178(16) 0.0200(17) -0.0042(13) -0.0005(13) -0.0026(13)
C46 0.0140(15) 0.0151(15) 0.0174(16) -0.0002(13) -0.0062(12) -0.0012(12)
C47 0.0192(17) 0.0152(16) 0.0157(16) -0.0017(13) -0.0010(13) 0.0018(13)
C48 0.0181(16) 0.0193(16) 0.0136(16) -0.0059(13) -0.0002(12) 0.0007(13)
C49 0.0160(16) 0.0154(15) 0.0086(14) -0.0007(12) -0.0010(12) 0.0037(12)
C50 0.029(2) 0.0256(19) 0.037(2) -0.0095(17) 0.0007(17) 0.0010(16)
Cl1 0.0285(5) 0.0445(6) 0.0365(6) -0.0059(5) 0.0055(4) 0.0085(4)
Cl2 0.0288(5) 0.0433(6) 0.0503(6) -0.0299(5) 0.0065(4) -0.0054(4)

loop_
_atom_type_symbol
_atom_type_description
_atom_type_scat_dispersion_real
_atom_type_scat_dispersion_imag
_atom_type_scat_source
C C 0.0033 0.0016 'International Tables Vol C Tables 4.2.6.8 and 6.1.1.4'
H H 0.0000 0.0000 'International Tables Vol C Tables 4.2.6.8 and 6.1.1.4'
O O 0.0106 0.0060 'International Tables Vol C Tables 4.2.6.8 and 6.1.1.4'
P P 0.1023 0.0942 'International Tables Vol C Tables 4.2.6.8 and 6.1.1.4'
Cl Cl 0.1484 0.1585 'International Tables Vol C Tables 4.2.6.8 and 6.1.1.4'
Mo Mo -1.6832 0.6857 'International Tables Vol C Tables 4.2.6.8 and 6.1.1.4'

loop_
_geom_angle_atom_site_label_1
_geom_angle_atom_site_label_2
_geom_angle_atom_site_label_3
_geom_angle
_geom_angle_site_symmetry_1
_geom_angle_site_symmetry_3
_geom_angle_publ_flag
C48 Mo C46 84.56(12) . . ?
C48 Mo C49 90.35(12) . . ?
C46 Mo C49 85.93(12) . . ?
C48 Mo C47 88.93(13) . . ?
C46 Mo C47 88.98(12) . . ?
C49 Mo C47 174.91(12) . . ?
C48 Mo P1 169.39(9) . . ?
C46 Mo P1 85.43(9) . . ?
C49 Mo P1 92.45(9) . . ?
C47 Mo P1 87.37(9) . . ?
C48 Mo P2 94.93(9) . . ?
C46 Mo P2 179.45(9) . . ?
C49 Mo P2 94.28(8) . . ?
C47 Mo P2 90.81(9) . . ?
P1 Mo P2 95.07(3) . . ?
O1 P1 C1 103.91(13) . . ?
O1 P1 C7 101.96(12) . . ?
C1 P1 C7 107.88(14) . . ?
O1 P1 Mo 115.61(8) . . ?
C1 P1 Mo 108.90(10) . . ?
C7 P1 Mo 117.50(10) . . ?
O2 P2 C40 96.14(13) . . ?
O2 P2 C34 100.94(13) . . ?
C40 P2 C34 101.20(14) . . ?
O2 P2 Mo 119.13(8) . . ?
C40 P2 Mo 115.50(10) . . ?
C34 P2 Mo 119.91(10) . . ?
C13 O1 P1 128.33(19) . . ?
C33 O2 P2 126.41(19) . . ?
C6 C1 C2 118.5(3) . . ?
C6 C1 P1 118.2(2) . . ?
C2 C1 P1 122.4(2) . . ?
C3 C2 C1 120.3(3) . . ?
C3 C2 H2 119.8 . . ?
C1 C2 H2 119.8 . . ?
C4 C3 C2 120.5(3) . . ?
C4 C3 H3 119.8 . . ?
C2 C3 H3 119.8 . . ?
C5 C4 C3 120.1(3) . . ?
C5 C4 H4 120.0 . . ?
C3 C4 H4 120.0 . . ?
C4 C5 C6 120.1(3) . . ?
C4 C5 H5 120.0 . . ?
C6 C5 H5 120.0 . . ?
C5 C6 C1 120.5(3) . . ?
C5 C6 H6 119.8 . . ?
C1 C6 H6 119.8 . . ?
C8 C7 C12 118.3(3) . . ?
C8 C7 P1 126.2(3) . . ?
C12 C7 P1 115.5(2) . . ?
C9 C8 C7 120.8(3) . . ?
C9 C8 H8 119.6 . . ?
C7 C8 H8 119.6 . . ?
C8 C9 C10 120.5(3) . . ?
C8 C9 H9 119.7 . . ?
C10 C9 H9 119.7 . . ?
C11 C10 C9 119.4(3) . . ?
C11 C10 H10 120.3 . . ?
C9 C10 H10 120.3 . . ?
C10 C11 C12 120.1(3) . . ?
C10 C11 H11 120.0 . . ?
C12 C11 H11 120.0 . . ?
C11 C12 C7 120.9(3) . . ?
C11 C12 H12 119.5 . . ?
C7 C12 H12 119.5 . . ?
C22 C13 O1 115.3(3) . . ?
C22 C13 C14 122.5(3) . . ?
O1 C13 C14 122.2(3) . . ?
C15 C14 C13 119.5(3) . . ?
C15 C14 H14 120.3 . . ?
C13 C14 H14 120.3 . . ?
C14 C15 C16 121.1(3) . . ?
C14 C15 H15 119.4 . . ?
C16 C15 H15 119.4 . . ?
C15 C16 C17 121.0(3) . . ?
C15 C16 C21 119.0(3) . . ?
C17 C16 C21 120.0(3) . . ?
C18 C17 C16 120.6(3) . . ?
C18 C17 H17 119.7 . . ?
C16 C17 H17 119.7 . . ?
C17 C18 C19 119.7(3) . . ?
C17 C18 H18 120.2 . . ?
C19 C18 H18 120.2 . . ?
C20 C19 C18 121.2(3) . . ?
C20 C19 H19 119.4 . . ?
C18 C19 H19 119.4 . . ?
C19 C20 C21 121.2(3) . . ?
C19 C20 H20 119.4 . . ?
C21 C20 H20 119.4 . . ?
C20 C21 C16 117.3(3) . . ?
C20 C21 C22 123.2(3) . . ?
C16 C21 C22 119.5(3) . . ?
C13 C22 C21 118.1(3) . . ?
C13 C22 C23 119.6(3) . . ?
C21 C22 C23 122.3(3) . . ?
C22 C23 C24 114.2(2) . . ?
C22 C23 H23A 108.7 . . ?
C24 C23 H23A 108.7 . . ?
C22 C23 H23B 108.7 . . ?
C24 C23 H23B 108.7 . . ?
H23A C23 H23B 107.6 . . ?
C33 C24 C25 117.8(3) . . ?
C33 C24 C23 121.4(3) . . ?
C25 C24 C23 120.8(3) . . ?
C30 C25 C26 117.6(3) . . ?
C30 C25 C24 119.9(3) . . ?
C26 C25 C24 122.5(3) . . ?
C27 C26 C25 121.2(3) . . ?
C27 C26 H26 119.4 . . ?
C25 C26 H26 119.4 . . ?
C26 C27 C28 120.8(3) . . ?
C26 C27 H27 119.6 . . ?
C28 C27 H27 119.6 . . ?
C29 C28 C27 119.7(3) . . ?
C29 C28 H28 120.1 . . ?
C27 C28 H28 120.1 . . ?
C28 C29 C30 121.2(3) . . ?
C28 C29 H29 119.4 . . ?
C30 C29 H29 119.4 . . ?
C29 C30 C31 121.5(3) . . ?
C29 C30 C25 119.4(3) . . ?
C31 C30 C25 119.1(3) . . ?
C32 C31 C30 120.6(3) . . ?
C32 C31 H31 119.7 . . ?
C30 C31 H31 119.7 . . ?
C31 C32 C33 120.1(3) . . ?
C31 C32 H32 119.9 . . ?
C33 C32 H32 119.9 . . ?
C24 C33 O2 117.3(3) . . ?
C24 C33 C32 122.4(3) . . ?
O2 C33 C32 120.3(3) . . ?
C39 C34 C35 118.1(3) . . ?
C39 C34 P2 121.3(2) . . ?
C35 C34 P2 120.6(2) . . ?
C36 C35 C34 121.1(3) . . ?
C36 C35 H35 119.4 . . ?
C34 C35 H35 119.4 . . ?
C37 C36 C35 120.2(3) . . ?
C37 C36 H36 119.9 . . ?
C35 C36 H36 119.9 . . ?
C36 C37 C38 119.4(3) . . ?
C36 C37 H37 120.3 . . ?
C38 C37 H37 120.3 . . ?
C39 C38 C37 120.1(3) . . ?
C39 C38 H38 120.0 . . ?
C37 C38 H38 120.0 . . ?
C38 C39 C34 121.1(3) . . ?
C38 C39 H39 119.5 . . ?
C34 C39 H39 119.5 . . ?
C45 C40 C41 118.4(3) . . ?
C45 C40 P2 119.3(2) . . ?
C41 C40 P2 122.3(2) . . ?
C42 C41 C40 120.6(3) . . ?
C42 C41 H41 119.7 . . ?
C40 C41 H41 119.7 . . ?
C41 C42 C43 120.1(3) . . ?
C41 C42 H42 119.9 . . ?
C43 C42 H42 119.9 . . ?
C44 C43 C42 119.7(3) . . ?
C44 C43 H43 120.1 . . ?
C42 C43 H43 120.1 . . ?
C43 C44 C45 120.0(3) . . ?
C43 C44 H44 120.0 . . ?
C45 C44 H44 120.0 . . ?
C40 C45 C44 121.0(3) . . ?
C40 C45 H45 119.5 . . ?
C44 C45 H45 119.5 . . ?
O3 C46 Mo 178.0(3) . . ?
O4 C47 Mo 175.9(3) . . ?
O5 C48 Mo 174.0(3) . . ?
O6 C49 Mo 175.1(3) . . ?
Cl2 C50 Cl1 111.5(2) . . ?
Cl2 C50 H50A 109.3 . . ?
Cl1 C50 H50A 109.3 . . ?
Cl2 C50 H50B 109.3 . . ?
Cl1 C50 H50B 109.3 . . ?
H50A C50 H50B 108.0 . . ?

loop_
_geom_bond_atom_site_label_1
_geom_bond_atom_site_label_2
_geom_bond_distance
_geom_bond_site_symmetry_2
_geom_bond_publ_flag
Mo C48 2.000(3) . ?
Mo C46 2.008(3) . ?
Mo C49 2.031(3) . ?
Mo C47 2.063(3) . ?
Mo P1 2.4793(8) . ?
Mo P2 2.5199(8) . ?
P1 O1 1.640(2) . ?
P1 C1 1.821(3) . ?
P1 C7 1.825(3) . ?
P2 O2 1.644(2) . ?
P2 C40 1.824(3) . ?
P2 C34 1.837(3) . ?
O1 C13 1.395(3) . ?
O2 C33 1.386(3) . ?
O3 C46 1.145(4) . ?
O4 C47 1.135(4) . ?
O5 C48 1.145(4) . ?
O6 C49 1.145(4) . ?
C1 C6 1.396(4) . ?
C1 C2 1.401(4) . ?
C2 C3 1.386(4) . ?
C2 H2 0.9500 . ?
C3 C4 1.379(5) . ?
C3 H3 0.9500 . ?
C4 C5 1.378(5) . ?
C4 H4 0.9500 . ?
C5 C6 1.394(4) . ?
C5 H5 0.9500 . ?
C6 H6 0.9500 . ?
C7 C8 1.390(4) . ?
C7 C12 1.394(4) . ?
C8 C9 1.382(5) . ?
C8 H8 0.9500 . ?
C9 C10 1.387(5) . ?
C9 H9 0.9500 . ?
C10 C11 1.379(5) . ?
C10 H10 0.9500 . ?
C11 C12 1.390(4) . ?
C11 H11 0.9500 . ?
C12 H12 0.9500 . ?
C13 C22 1.377(4) . ?
C13 C14 1.404(4) . ?
C14 C15 1.365(4) . ?
C14 H14 0.9500 . ?
C15 C16 1.416(4) . ?
C15 H15 0.9500 . ?
C16 C17 1.420(4) . ?
C16 C21 1.423(4) . ?
C17 C18 1.365(4) . ?
C17 H17 0.9500 . ?
C18 C19 1.401(5) . ?
C18 H18 0.9500 . ?
C19 C20 1.365(4) . ?
C19 H19 0.9500 . ?
C20 C21 1.419(4) . ?
C20 H20 0.9500 . ?
C21 C22 1.437(4) . ?
C22 C23 1.516(4) . ?
C23 C24 1.524(4) . ?
C23 H23A 0.9900 . ?
C23 H23B 0.9900 . ?
C24 C33 1.378(4) . ?
C24 C25 1.437(4) . ?
C25 C30 1.425(4) . ?
C25 C26 1.426(4) . ?
C26 C27 1.368(4) . ?
C26 H26 0.9500 . ?
C27 C28 1.401(5) . ?
C27 H27 0.9500 . ?
C28 C29 1.371(4) . ?
C28 H28 0.9500 . ?
C29 C30 1.412(4) . ?
C29 H29 0.9500 . ?
C30 C31 1.416(4) . ?
C31 C32 1.364(4) . ?
C31 H31 0.9500 . ?
C32 C33 1.407(4) . ?
C32 H32 0.9500 . ?
C34 C39 1.395(4) . ?
C34 C35 1.395(4) . ?
C35 C36 1.389(4) . ?
C35 H35 0.9500 . ?
C36 C37 1.387(5) . ?
C36 H36 0.9500 . ?
C37 C38 1.394(5) . ?
C37 H37 0.9500 . ?
C38 C39 1.391(4) . ?
C38 H38 0.9500 . ?
C39 H39 0.9500 . ?
C40 C45 1.387(4) . ?
C40 C41 1.400(4) . ?
C41 C42 1.386(5) . ?
C41 H41 0.9500 . ?
C42 C43 1.390(5) . ?
C42 H42 0.9500 . ?
C43 C44 1.380(5) . ?
C43 H43 0.9500 . ?
C44 C45 1.392(5) . ?
C44 H44 0.9500 . ?
C45 H45 0.9500 . ?
C50 Cl2 1.753(4) . ?
C50 Cl1 1.762(4) . ?
C50 H50A 0.9900 . ?
C50 H50B 0.9900 . ?
